data_7212246
loop_
_publ_author_name
'Ye, Heng-Yun'
'Ge, Jia-Zhen'
'Chen, Fang'
'Xiong, Ren-Gen'

_publ_section_title
;
 Reversible phase transition of the 1&#x2009;:&#x2009;1 co-crystal of
 1,4-diazabicyclo-[2.2.2]octane (DABCO) and hydroquinone,
;
_journal_issue 6
_journal_name_full CrystEngComm
_journal_page_first 1705
_journal_paper_doi 10.1039/b923314h
_journal_volume 12
_journal_year 2010
_chemical_formula_moiety 'C6 H12 N2, C6 H6 O2 '
_chemical_formula_sum 'C12 H18 N2 O2'
_chemical_formula_weight 222.28
_chemical_name_systematic
;
?
;
_space_group_IT_number 14
_symmetry_cell_setting monoclinic
_symmetry_space_group_name_Hall '-P 2yn'
_symmetry_space_group_name_H-M 'P 1 21/n 1'
_atom_sites_solution_hydrogens geom
_atom_sites_solution_primary direct
_atom_sites_solution_secondary difmap
_audit_creation_method SHELXL-97
_cell_angle_alpha 90.00
_cell_angle_beta 119.034(5)
_cell_angle_gamma 90.00
_cell_formula_units_Z 4
_cell_length_a 11.9278(7)
_cell_length_b 9.3661(7)
_cell_length_c 11.4995(8)
_cell_measurement_reflns_used 8268
_cell_measurement_temperature 93(2)
_cell_measurement_theta_max 27.44
_cell_measurement_theta_min 3.91
_cell_volume 1123.24(14)
_computing_cell_refinement 'crystalclear (Rigaku, 2005)'
_computing_data_collection 'crystalclear (Rigaku, 2005)'
_computing_data_reduction 'crystalclear (Rigaku, 2005)'
_computing_molecular_graphics 'SHELXtl (Sheldrick, 2008); diamond (Brandenburg & Putz, 2005)'
_computing_publication_material 'SHELXtl (Sheldrick, 2008)'
_computing_structure_refinement 'SHELXtl (Sheldrick, 2008)'
_computing_structure_solution 'SHELXtl (Sheldrick, 2008)'
_diffrn_ambient_temperature 93(2)
_diffrn_detector_area_resol_mean 13.6612
_diffrn_measured_fraction_theta_full 0.995
_diffrn_measured_fraction_theta_max 0.995
_diffrn_measurement_device_type 'Rigaku Raxis-Rapid diffractometer'
_diffrn_measurement_method '/w scans'
_diffrn_radiation_monochromator graphite
_diffrn_radiation_source 'fine-focus sealed tube'
_diffrn_radiation_type MoK\a
_diffrn_radiation_wavelength 0.71075
_diffrn_reflns_av_R_equivalents 0.0263
_diffrn_reflns_av_sigmaI/netI 0.0252
_diffrn_reflns_limit_h_max 15
_diffrn_reflns_limit_h_min -13
_diffrn_reflns_limit_k_max 12
_diffrn_reflns_limit_k_min -12
_diffrn_reflns_limit_l_max 14
_diffrn_reflns_limit_l_min -14
_diffrn_reflns_number 10564
_diffrn_reflns_theta_full 27.44
_diffrn_reflns_theta_max 27.44
_diffrn_reflns_theta_min 3.43
_exptl_absorpt_coefficient_mu 0.090
_exptl_absorpt_correction_T_max 1.0000
_exptl_absorpt_correction_T_min 0.8943
_exptl_absorpt_correction_type multi-scan
_exptl_absorpt_process_details 'crystalclear (Rigaku, 2005)'
_exptl_crystal_colour colourless
_exptl_crystal_density_diffrn 1.314
_exptl_crystal_density_method 'not measured'
_exptl_crystal_description prism
_exptl_crystal_F_000 480
_exptl_crystal_size_max 0.35
_exptl_crystal_size_mid 0.30
_exptl_crystal_size_min 0.30
_refine_diff_density_max 0.340
_refine_diff_density_min -0.213
_refine_diff_density_rms 0.054
_refine_ls_extinction_method none
_refine_ls_goodness_of_fit_ref 1.084
_refine_ls_hydrogen_treatment mixed
_refine_ls_matrix_type full
_refine_ls_number_parameters 153
_refine_ls_number_reflns 2550
_refine_ls_number_restraints 0
_refine_ls_restrained_S_all 1.084
_refine_ls_R_factor_all 0.0460
_refine_ls_R_factor_gt 0.0381
_refine_ls_shift/su_max 0.000
_refine_ls_shift/su_mean 0.000
_refine_ls_structure_factor_coef Fsqd
_refine_ls_weighting_details 'calc w=1/[\s^2^(Fo^2^)+(0.0634P)^2^+0.1809P] where P=(Fo^2^+2Fc^2^)/3'
_refine_ls_weighting_scheme calc
_refine_ls_wR_factor_gt 0.1082
_refine_ls_wR_factor_ref 0.1134
_reflns_number_gt 2079
_reflns_number_total 2550
_reflns_threshold_expression >2sigma(I)
_cod_data_source_file b923314h.txt
_cod_data_source_block 93K
_cod_original_cell_volume 1123.24(13)
_cod_original_sg_symbol_H-M 'P 21/n'
_cod_database_code 7212246

loop_
_symmetry_equiv_pos_as_xyz
'x, y, z'
'-x+1/2, y+1/2, -z+1/2'
'-x, -y, -z'
'x-1/2, -y-1/2, z-1/2'

loop_
_atom_site_label
_atom_site_type_symbol
_atom_site_fract_x
_atom_site_fract_y
_atom_site_fract_z
_atom_site_U_iso_or_equiv
_atom_site_adp_type
_atom_site_occupancy
_atom_site_symmetry_multiplicity
_atom_site_calc_flag
_atom_site_refinement_flags
O1 O 0.13252(8) 0.33809(9) 0.09885(8) 0.0255(2) Uani 1 1 d .
O2 O -0.10989(8) 0.35039(9) 0.40616(8) 0.0260(2) Uani 1 1 d .
C1 C -0.05270(10) 0.34860(10) 0.32808(11) 0.0178(2) Uani 1 1 d .
C3 C -0.05818(10) 0.35322(11) 0.11434(10) 0.0186(2) Uani 1 1 d .
H3A H -0.1062 0.3596 0.0202 0.022 Uiso 1 1 calc R
C4 C 0.07506(10) 0.34187(10) 0.17664(10) 0.0174(2) Uani 1 1 d .
C6 C 0.08071(10) 0.34033(11) 0.39038(10) 0.0189(2) Uani 1 1 d .
H6A H 0.1289 0.3379 0.4847 0.023 Uiso 1 1 calc R
C5 C 0.14401(10) 0.33557(11) 0.31555(10) 0.0179(2) Uani 1 1 d .
H5A H 0.2348 0.3280 0.3593 0.021 Uiso 1 1 calc R
C2 C -0.12139(10) 0.35523(11) 0.18944(10) 0.0180(2) Uani 1 1 d .
H2B H -0.2123 0.3612 0.1457 0.022 Uiso 1 1 calc R
H1 H 0.2213(18) 0.3435(16) 0.1498(17) 0.045(5) Uiso 1 1 d .
H2 H -0.1987(19) 0.3606(17) 0.3535(17) 0.049(5) Uiso 1 1 d .
N1 N 0.63069(8) 0.36829(9) 0.28668(8) 0.0161(2) Uani 1 1 d .
N2 N 0.39093(8) 0.35484(9) 0.21937(8) 0.0156(2) Uani 1 1 d .
C11 C 0.55203(10) 0.43553(11) 0.15489(10) 0.0181(2) Uani 1 1 d .
H11B H 0.5625 0.3821 0.0865 0.022 Uiso 1 1 calc R
H11A H 0.5813 0.5348 0.1567 0.022 Uiso 1 1 calc R
C9 C 0.46371(10) 0.42758(11) 0.34943(10) 0.0185(2) Uani 1 1 d .
H9B H 0.4581 0.3712 0.4192 0.022 Uiso 1 1 calc R
H9A H 0.4260 0.5228 0.3453 0.022 Uiso 1 1 calc R
C12 C 0.60647(10) 0.44428(11) 0.38509(10) 0.0184(2) Uani 1 1 d .
H12B H 0.6272 0.5468 0.3861 0.022 Uiso 1 1 calc R
H12A H 0.6625 0.4049 0.4749 0.022 Uiso 1 1 calc R
C8 C 0.40846(10) 0.43579(11) 0.11875(10) 0.0184(2) Uani 1 1 d .
H8B H 0.3789 0.5353 0.1148 0.022 Uiso 1 1 calc R
H8A H 0.3562 0.3920 0.0301 0.022 Uiso 1 1 calc R
C10 C 0.58973(10) 0.21752(10) 0.27912(10) 0.0186(2) Uani 1 1 d .
H10B H 0.6375 0.1727 0.3680 0.022 Uiso 1 1 calc R
H10A H 0.6097 0.1642 0.2171 0.022 Uiso 1 1 calc R
C7 C 0.44383(10) 0.20930(11) 0.23034(11) 0.0192(2) Uani 1 1 d .
H7B H 0.4000 0.1615 0.1426 0.023 Uiso 1 1 calc R
H7A H 0.4285 0.1522 0.2937 0.023 Uiso 1 1 calc R

loop_
_atom_site_aniso_label
_atom_site_aniso_U_11
_atom_site_aniso_U_22
_atom_site_aniso_U_33
_atom_site_aniso_U_23
_atom_site_aniso_U_13
_atom_site_aniso_U_12
O1 0.0155(4) 0.0435(5) 0.0188(4) -0.0053(3) 0.0094(3) -0.0014(3)
O2 0.0161(4) 0.0448(5) 0.0193(4) 0.0040(3) 0.0104(3) 0.0009(3)
C1 0.0172(5) 0.0176(5) 0.0203(5) 0.0012(4) 0.0104(4) -0.0002(4)
C3 0.0160(5) 0.0212(5) 0.0167(5) -0.0023(4) 0.0064(4) -0.0006(4)
C4 0.0172(5) 0.0175(5) 0.0194(5) -0.0026(4) 0.0104(4) -0.0014(4)
C6 0.0164(5) 0.0224(5) 0.0164(5) 0.0035(4) 0.0066(4) 0.0002(4)
C5 0.0131(5) 0.0185(5) 0.0207(5) 0.0013(4) 0.0072(4) 0.0003(4)
C2 0.0133(5) 0.0196(5) 0.0199(5) -0.0011(4) 0.0072(4) -0.0002(4)
N1 0.0145(4) 0.0186(4) 0.0159(4) 0.0011(3) 0.0079(3) 0.0005(3)
N2 0.0141(4) 0.0179(4) 0.0151(4) -0.0008(3) 0.0074(3) -0.0007(3)
C11 0.0169(5) 0.0215(5) 0.0173(5) 0.0034(4) 0.0095(4) 0.0000(4)
C9 0.0168(5) 0.0227(5) 0.0177(5) -0.0042(4) 0.0099(4) -0.0015(4)
C12 0.0165(5) 0.0215(5) 0.0169(5) -0.0040(4) 0.0079(4) -0.0033(4)
C8 0.0154(5) 0.0222(5) 0.0168(5) 0.0045(4) 0.0071(4) 0.0024(4)
C10 0.0192(5) 0.0159(5) 0.0214(5) 0.0010(4) 0.0102(4) 0.0025(4)
C7 0.0191(5) 0.0157(5) 0.0225(5) -0.0009(4) 0.0099(4) -0.0023(4)

loop_
_atom_type_symbol
_atom_type_description
_atom_type_scat_dispersion_real
_atom_type_scat_dispersion_imag
_atom_type_scat_source
C C 0.0033 0.0016 'International Tables Vol C Tables 4.2.6.8 and 6.1.1.4'
H H 0.0000 0.0000 'International Tables Vol C Tables 4.2.6.8 and 6.1.1.4'
N N 0.0061 0.0033 'International Tables Vol C Tables 4.2.6.8 and 6.1.1.4'
O O 0.0106 0.0060 'International Tables Vol C Tables 4.2.6.8 and 6.1.1.4'

loop_
_geom_angle_atom_site_label_1
_geom_angle_atom_site_label_2
_geom_angle_atom_site_label_3
_geom_angle
C4 O1 H1 111.5(10)
C1 O2 H2 110.2(10)
O2 C1 C6 118.18(10)
O2 C1 C2 123.13(9)
C6 C1 C2 118.69(10)
C4 C3 C2 120.42(10)
C4 C3 H3A 119.8
C2 C3 H3A 119.8
O1 C4 C3 118.32(9)
O1 C4 C5 122.88(9)
C3 C4 C5 118.80(9)
C5 C6 C1 120.63(10)
C5 C6 H6A 119.7
C1 C6 H6A 119.7
C6 C5 C4 120.61(9)
C6 C5 H5A 119.7
C4 C5 H5A 119.7
C3 C2 C1 120.82(10)
C3 C2 H2B 119.6
C1 C2 H2B 119.6
C12 N1 C11 108.44(8)
C12 N1 C10 108.78(8)
C11 N1 C10 108.53(8)
C8 N2 C9 108.53(8)
C8 N2 C7 108.78(8)
C9 N2 C7 108.70(8)
N1 C11 C8 110.06(8)
N1 C11 H11B 109.6
C8 C11 H11B 109.6
N1 C11 H11A 109.6
C8 C11 H11A 109.6
H11B C11 H11A 108.2
N2 C9 C12 110.05(8)
N2 C9 H9B 109.7
C12 C9 H9B 109.7
N2 C9 H9A 109.7
C12 C9 H9A 109.7
H9B C9 H9A 108.2
N1 C12 C9 110.22(8)
N1 C12 H12B 109.6
C9 C12 H12B 109.6
N1 C12 H12A 109.6
C9 C12 H12A 109.6
H12B C12 H12A 108.1
N2 C8 C11 110.21(8)
N2 C8 H8B 109.6
C11 C8 H8B 109.6
N2 C8 H8A 109.6
C11 C8 H8A 109.6
H8B C8 H8A 108.1
N1 C10 C7 110.40(8)
N1 C10 H10B 109.6
C7 C10 H10B 109.6
N1 C10 H10A 109.6
C7 C10 H10A 109.6
H10B C10 H10A 108.1
N2 C7 C10 110.01(8)
N2 C7 H7B 109.7
C10 C7 H7B 109.7
N2 C7 H7A 109.7
C10 C7 H7A 109.7
H7B C7 H7A 108.2

loop_
_geom_bond_atom_site_label_1
_geom_bond_atom_site_label_2
_geom_bond_distance
O1 C4 1.3661(12)
O1 H1 0.930(19)
O2 C1 1.3661(12)
O2 H2 0.936(19)
C1 C6 1.3946(15)
C1 C2 1.3961(15)
C3 C4 1.3946(15)
C3 C2 1.3953(14)
C3 H3A 0.9500
C4 C5 1.3988(15)
C6 C5 1.3941(14)
C6 H6A 0.9500
C5 H5A 0.9500
C2 H2B 0.9500
N1 C12 1.4791(13)
N1 C11 1.4810(13)
N1 C10 1.4829(13)
N2 C8 1.4805(13)
N2 C9 1.4814(13)
N2 C7 1.4815(13)
C11 C8 1.5539(14)
C11 H11B 0.9900
C11 H11A 0.9900
C9 C12 1.5539(14)
C9 H9B 0.9900
C9 H9A 0.9900
C12 H12B 0.9900
C12 H12A 0.9900
C8 H8B 0.9900
C8 H8A 0.9900
C10 C7 1.5497(14)
C10 H10B 0.9900
C10 H10A 0.9900
C7 H7B 0.9900
C7 H7A 0.9900

loop_
_geom_hbond_atom_site_label_D
_geom_hbond_atom_site_label_H
_geom_hbond_atom_site_label_A
_geom_hbond_distance_DH
_geom_hbond_distance_HA
_geom_hbond_distance_DA
_geom_hbond_angle_DHA
_geom_hbond_site_symmetry_A
O1 H1 N2 0.930(19) 1.782(19) 2.7017(11) 169.7(15) .
O2 H2 N1 0.936(19) 1.794(19) 2.7137(12) 166.9(16) 1_455

loop_
_geom_torsion_atom_site_label_1
_geom_torsion_atom_site_label_2
_geom_torsion_atom_site_label_3
_geom_torsion_atom_site_label_4
_geom_torsion
C2 C3 C4 O1 178.99(9)
C2 C3 C4 C5 -1.32(14)
O2 C1 C6 C5 178.85(9)
C2 C1 C6 C5 -1.41(14)
C1 C6 C5 C4 1.28(15)
O1 C4 C5 C6 179.77(9)
C3 C4 C5 C6 0.10(14)
C4 C3 C2 C1 1.19(14)
O2 C1 C2 C3 179.91(9)
C6 C1 C2 C3 0.18(14)
C12 N1 C11 C8 -55.58(10)
C10 N1 C11 C8 62.44(10)
C8 N2 C9 C12 -55.34(10)
C7 N2 C9 C12 62.81(10)
C11 N1 C12 C9 62.91(10)
C10 N1 C12 C9 -54.95(10)
N2 C9 C12 N1 -6.48(11)
C9 N2 C8 C11 62.66(10)
C7 N2 C8 C11 -55.44(10)
N1 C11 C8 N2 -6.24(11)
C12 N1 C10 C7 62.24(11)
C11 N1 C10 C7 -55.57(10)
C8 N2 C7 C10 62.39(11)
C9 N2 C7 C10 -55.61(11)
N1 C10 C7 N2 -5.99(12)
